data_4073084
loop_
_publ_author_name
'Field, Leslie D.'
'Messerle, Barbara A.'
'Vuong, Khuong Q.'
'Turner, Peter'
'Failes, Tim'

_publ_section_title
;
 Rhodium(I) and Iridium(I) Complexes with Bidentate
 Phosphine&#x2212;Pyrazolyl Ligands:&#x00A0; Highly Efficient Catalysts
 for the Hydroamination Reaction
;
_journal_issue 8
_journal_name_full Organometallics
_journal_page_first 2058
_journal_paper_doi 10.1021/om070057v
_journal_volume 26
_journal_year 2007
_chemical_absolute_configuration ad
_chemical_formula_moiety 'C20 H21 Cl Ir N2 O P, C H2 Cl2'
_chemical_formula_sum 'C21 H23 Cl3 Ir N2 O P'
_chemical_formula_weight 648.95
_chemical_name_systematic
;
 ?
;
_space_group_IT_number 19
_symmetry_cell_setting orthorhombic
_symmetry_Int_Tables_number 19
_symmetry_space_group_name_Hall 'P 2ac 2ab'
_symmetry_space_group_name_H-M 'P 21 21 21'
_atom_sites_solution_hydrogens geom
_atom_sites_solution_primary direct
_atom_sites_solution_secondary difmap
_audit_creation_method SHELXL-97
_cell_angle_alpha 90.00
_cell_angle_beta 90.00
_cell_angle_gamma 90.00
_cell_formula_units_Z 8
_cell_length_a 11.2909(18)
_cell_length_b 19.373(3)
_cell_length_c 20.890(3)
_cell_measurement_reflns_used 1022
_cell_measurement_temperature 150(2)
_cell_measurement_theta_max 27.243
_cell_measurement_theta_min 4.031
_cell_volume 4569.4(12)
_computing_cell_refinement 'SAINT (Bruker,1995)'
_computing_data_collection 'SMART (Bruker,1995)'
_computing_data_reduction 'SAINT and XPREP (Bruker 1995)'
_computing_molecular_graphics 'WinGX (Farrugia, 1999)'
_computing_publication_material ORTEP3
_computing_structure_refinement 'SHELXL-97 (Sheldrick, 1997)'
_computing_structure_solution 'SHELXS-97 (Sheldrick, 1997)'
_diffrn_ambient_temperature 150(2)
_diffrn_measured_fraction_theta_full 0.987
_diffrn_measured_fraction_theta_max 0.987
_diffrn_measurement_device_type 'Bruker SMART 1000 CCD'
_diffrn_measurement_method \w
_diffrn_radiation_monochromator graphite
_diffrn_radiation_source 'fine-focus sealed tube'
_diffrn_radiation_type MoK\a
_diffrn_radiation_wavelength 0.71073
_diffrn_reflns_av_R_equivalents 0.0788
_diffrn_reflns_av_sigmaI/netI 0.0575
_diffrn_reflns_limit_h_max 14
_diffrn_reflns_limit_h_min -14
_diffrn_reflns_limit_k_max 24
_diffrn_reflns_limit_k_min -25
_diffrn_reflns_limit_l_max 27
_diffrn_reflns_limit_l_min -27
_diffrn_reflns_number 43853
_diffrn_reflns_theta_full 28.02
_diffrn_reflns_theta_max 28.02
_diffrn_reflns_theta_min 1.95
_diffrn_standards_decay_% -0.08
_diffrn_standards_number 417
_exptl_absorpt_coefficient_mu 6.280
_exptl_absorpt_correction_T_max 0.5724
_exptl_absorpt_correction_T_min 0.1269
_exptl_absorpt_correction_type gaussian
_exptl_absorpt_process_details 'Gaussian (Coppens et al., 1965)'
_exptl_crystal_colour 'pale yellow'
_exptl_crystal_density_diffrn 1.887
_exptl_crystal_density_method 'not measured'
_exptl_crystal_description 'flat needle'
_exptl_crystal_F_000 2512
_exptl_crystal_size_max 0.56
_exptl_crystal_size_mid 0.25
_exptl_crystal_size_min 0.10
_refine_diff_density_max 2.625
_refine_diff_density_min -2.053
_refine_diff_density_rms 0.186
_refine_ls_abs_structure_details 'Flack H D (1983), Acta Cryst. A39, 876-881'
_refine_ls_abs_structure_Flack 0.000(6)
_refine_ls_extinction_method none
_refine_ls_goodness_of_fit_ref 1.028
_refine_ls_hydrogen_treatment constr
_refine_ls_matrix_type full
_refine_ls_number_parameters 528
_refine_ls_number_reflns 10728
_refine_ls_number_restraints 0
_refine_ls_restrained_S_all 1.028
_refine_ls_R_factor_all 0.0423
_refine_ls_R_factor_gt 0.0351
_refine_ls_shift/su_max 0.000
_refine_ls_shift/su_mean 0.000
_refine_ls_structure_factor_coef Fsqd
_refine_ls_weighting_details 'calc w=1/[\s^2^(Fo^2^)+(0.0439P)^2^+0.0000P] where P=(Fo^2^+2Fc^2^)/3'
_refine_ls_weighting_scheme calc
_refine_ls_wR_factor_gt 0.0814
_refine_ls_wR_factor_ref 0.0832
_reflns_number_gt 9465
_reflns_number_total 10728
_reflns_threshold_expression >2sigma(I)
_cod_data_source_file om070057vsi20070118_104046.cif
_cod_data_source_block bam22
_cod_original_cell_volume 4569.3(13)
_cod_original_sg_symbol_H-M P212121
_cod_original_formula_sum 'C21 H23 Cl3 Ir1 N2 O P'
_cod_database_code 4073084

loop_
_symmetry_equiv_pos_as_xyz
'x, y, z'
'-x+1/2, -y, z+1/2'
'-x, y+1/2, -z+1/2'
'x+1/2, -y+1/2, -z'

loop_
_atom_site_label
_atom_site_type_symbol
_atom_site_fract_x
_atom_site_fract_y
_atom_site_fract_z
_atom_site_U_iso_or_equiv
_atom_site_adp_type
_atom_site_occupancy
_atom_site_symmetry_multiplicity
_atom_site_calc_flag
_atom_site_refinement_flags
Ir1 Ir 0.99146(2) 0.095895(10) 0.266815(11) 0.01736(6) Uani 1 1 d .
P1 P 0.91932(14) 0.05311(8) 0.35691(8) 0.0183(3) Uani 1 1 d .
Cl1 Cl 1.04672(14) 0.15297(8) 0.16929(8) 0.0282(4) Uani 1 1 d .
O1 O 0.9882(5) -0.0414(2) 0.2036(2) 0.0359(11) Uani 1 1 d .
N1 N 0.9966(4) 0.1921(2) 0.3140(2) 0.0181(10) Uani 1 1 d .
N2 N 0.8962(4) 0.2211(3) 0.3387(3) 0.0214(12) Uani 1 1 d .
C1 C 0.9894(6) 0.0122(3) 0.2287(3) 0.0244(13) Uani 1 1 d .
C2 C 1.0836(6) 0.2390(3) 0.3176(4) 0.0238(15) Uani 1 1 d .
C3 C 1.0370(6) 0.2991(3) 0.3434(4) 0.0266(15) Uani 1 1 d .
H3 H 1.0790 0.3409 0.3508 0.032 Uiso 1 1 calc R
C4 C 0.9190(6) 0.2875(3) 0.3563(4) 0.0274(16) Uani 1 1 d .
C5 C 0.7920(5) 0.1792(3) 0.3517(3) 0.0239(14) Uani 1 1 d .
H5A H 0.7597 0.1614 0.3109 0.029 Uiso 1 1 calc R
H5B H 0.7304 0.2082 0.3720 0.029 Uiso 1 1 calc R
C6 C 0.8216(6) 0.1183(3) 0.3960(3) 0.0232(14) Uani 1 1 d .
H6A H 0.7471 0.0956 0.4095 0.028 Uiso 1 1 calc R
H6B H 0.8613 0.1360 0.4349 0.028 Uiso 1 1 calc R
C7 C 1.2066(5) 0.2240(3) 0.2970(4) 0.0294(17) Uani 1 1 d .
H7A H 1.2392 0.1866 0.3232 0.044 Uiso 1 1 calc R
H7B H 1.2554 0.2655 0.3022 0.044 Uiso 1 1 calc R
H7C H 1.2066 0.2101 0.2519 0.044 Uiso 1 1 calc R
C8 C 0.8233(7) 0.3358(4) 0.3787(4) 0.0370(19) Uani 1 1 d .
H8A H 0.7624 0.3398 0.3455 0.056 Uiso 1 1 calc R
H8B H 0.8576 0.3813 0.3872 0.056 Uiso 1 1 calc R
H8C H 0.7876 0.3176 0.4180 0.056 Uiso 1 1 calc R
C9 C 0.8286(5) -0.0247(3) 0.3465(3) 0.0209(14) Uani 1 1 d .
C10 C 0.8791(5) -0.0901(3) 0.3521(3) 0.0255(15) Uani 1 1 d .
H10 H 0.9581 -0.0951 0.3671 0.031 Uiso 1 1 calc R
C11 C 0.8129(6) -0.1478(4) 0.3357(4) 0.0299(16) Uani 1 1 d .
H11 H 0.8472 -0.1924 0.3394 0.036 Uiso 1 1 calc R
C12 C 0.6973(6) -0.1413(4) 0.3138(3) 0.0291(15) Uani 1 1 d .
H12 H 0.6527 -0.1809 0.3021 0.035 Uiso 1 1 calc R
C13 C 0.6479(6) -0.0754(4) 0.3094(3) 0.0268(16) Uani 1 1 d .
H13 H 0.5688 -0.0704 0.2946 0.032 Uiso 1 1 calc R
C14 C 0.7117(6) -0.0173(4) 0.3261(3) 0.0270(15) Uani 1 1 d .
H14 H 0.6764 0.0271 0.3238 0.032 Uiso 1 1 calc R
C15 C 1.0248(6) 0.0314(3) 0.4206(3) 0.0223(13) Uani 1 1 d .
C16 C 0.9890(6) -0.0067(3) 0.4747(3) 0.0241(13) Uani 1 1 d .
H16 H 0.9097 -0.0225 0.4787 0.029 Uiso 1 1 calc R
C17 C 1.0710(6) -0.0206(3) 0.5217(3) 0.0275(15) Uani 1 1 d .
H17 H 1.0484 -0.0459 0.5587 0.033 Uiso 1 1 calc R
C18 C 1.1867(6) 0.0024(4) 0.5149(4) 0.0329(17) Uani 1 1 d .
H18 H 1.2430 -0.0080 0.5473 0.040 Uiso 1 1 calc R
C19 C 1.2207(6) 0.0390(4) 0.4637(3) 0.0293(16) Uani 1 1 d .
H19 H 1.3000 0.0550 0.4604 0.035 Uiso 1 1 calc R
C20 C 1.1403(6) 0.0533(3) 0.4158(3) 0.0244(14) Uani 1 1 d .
H20 H 1.1650 0.0785 0.3791 0.029 Uiso 1 1 calc R
Ir2 Ir 0.515814(19) 0.145834(10) 0.248445(10) 0.01603(6) Uani 1 1 d .
P2 P 0.59205(13) 0.18494(8) 0.15770(8) 0.0166(3) Uani 1 1 d .
Cl2 Cl 0.45078(14) 0.09116(8) 0.34494(8) 0.0273(3) Uani 1 1 d .
O2 O 0.5257(5) 0.2834(2) 0.3100(2) 0.0397(13) Uani 1 1 d .
N3 N 0.5085(4) 0.0498(2) 0.2017(2) 0.0179(10) Uani 1 1 d .
N4 N 0.6062(5) 0.0199(3) 0.1749(3) 0.0200(12) Uani 1 1 d .
C21 C 0.5216(6) 0.2302(3) 0.2856(3) 0.0228(13) Uani 1 1 d .
C22 C 0.4201(6) 0.0050(3) 0.1941(3) 0.0231(15) Uani 1 1 d .
C23 C 0.4611(6) -0.0549(3) 0.1639(3) 0.0252(15) Uani 1 1 d .
H23 H 0.4166 -0.0950 0.1535 0.030 Uiso 1 1 calc R
C24 C 0.5779(6) -0.0435(3) 0.1525(4) 0.0244(15) Uani 1 1 d .
C25 C 0.7163(5) 0.0588(3) 0.1698(3) 0.0219(14) Uani 1 1 d .
H25A H 0.7789 0.0285 0.1522 0.026 Uiso 1 1 calc R
H25B H 0.7414 0.0738 0.2130 0.026 Uiso 1 1 calc R
C26 C 0.7030(5) 0.1219(3) 0.1271(3) 0.0220(14) Uani 1 1 d .
H26A H 0.6790 0.1067 0.0837 0.026 Uiso 1 1 calc R
H26B H 0.7807 0.1452 0.1233 0.026 Uiso 1 1 calc R
C27 C 0.2949(5) 0.0226(3) 0.2132(4) 0.0281(16) Uani 1 1 d .
H27A H 0.2923 0.0331 0.2591 0.042 Uiso 1 1 calc R
H27B H 0.2430 -0.0168 0.2041 0.042 Uiso 1 1 calc R
H27C H 0.2679 0.0628 0.1888 0.042 Uiso 1 1 calc R
C28 C 0.6696(7) -0.0900(4) 0.1225(4) 0.041(2) Uani 1 1 d .
H28A H 0.7141 -0.0641 0.0901 0.062 Uiso 1 1 calc R
H28B H 0.6303 -0.1295 0.1023 0.062 Uiso 1 1 calc R
H28C H 0.7242 -0.1065 0.1556 0.062 Uiso 1 1 calc R
C29 C 0.6703(5) 0.2665(3) 0.1621(3) 0.0187(13) Uani 1 1 d .
C30 C 0.6160(5) 0.3280(3) 0.1436(3) 0.0229(14) Uani 1 1 d .
H30 H 0.5386 0.3275 0.1258 0.027 Uiso 1 1 calc R
C31 C 0.6759(6) 0.3897(3) 0.1514(4) 0.0292(16) Uani 1 1 d .
H31 H 0.6383 0.4318 0.1399 0.035 Uiso 1 1 calc R
C32 C 0.7894(6) 0.3910(3) 0.1756(3) 0.0293(16) Uani 1 1 d .
H32 H 0.8307 0.4335 0.1788 0.035 Uiso 1 1 calc R
C33 C 0.8436(6) 0.3303(4) 0.1955(3) 0.0266(16) Uani 1 1 d .
H33 H 0.9211 0.3314 0.2132 0.032 Uiso 1 1 calc R
C34 C 0.7841(6) 0.2685(3) 0.1893(3) 0.0217(14) Uani 1 1 d .
H34 H 0.8203 0.2270 0.2036 0.026 Uiso 1 1 calc R
C35 C 0.4907(6) 0.1948(3) 0.0909(3) 0.0196(12) Uani 1 1 d .
C36 C 0.3698(6) 0.1890(3) 0.1005(3) 0.0226(14) Uani 1 1 d .
H36 H 0.3401 0.1825 0.1426 0.027 Uiso 1 1 calc R
C37 C 0.2908(6) 0.1924(3) 0.0491(3) 0.0289(15) Uani 1 1 d .
H37 H 0.2081 0.1875 0.0559 0.035 Uiso 1 1 calc R
C38 C 0.3360(6) 0.2034(4) -0.0128(3) 0.0317(16) Uani 1 1 d .
H38 H 0.2836 0.2060 -0.0483 0.038 Uiso 1 1 calc R
C39 C 0.4570(6) 0.2103(3) -0.0220(3) 0.0282(16) Uani 1 1 d .
H39 H 0.4866 0.2184 -0.0639 0.034 Uiso 1 1 calc R
C40 C 0.5348(6) 0.2057(3) 0.0283(3) 0.0250(14) Uani 1 1 d .
H40 H 0.6175 0.2099 0.0211 0.030 Uiso 1 1 calc R
Cl1A Cl 0.8731(2) 0.10409(14) -0.02125(12) 0.0673(7) Uani 1 1 d .
Cl2A Cl 0.9500(3) -0.02592(17) 0.03446(17) 0.1006(12) Uani 1 1 d .
C1A C 0.9863(11) 0.0581(7) 0.0142(7) 0.107(5) Uani 1 1 d .
H1A1 H 1.0116 0.0828 0.0534 0.128 Uiso 1 1 calc R
H1A2 H 1.0547 0.0571 -0.0155 0.128 Uiso 1 1 calc R
Cl1B Cl 0.5471(3) 0.2974(2) 0.48361(18) 0.1099(12) Uani 1 1 d .
Cl2B Cl 0.3176(4) 0.23871(17) 0.46233(17) 0.0997(12) Uani 1 1 d .
C1B C 0.4787(12) 0.2202(7) 0.4693(6) 0.108(5) Uani 1 1 d .
H1B1 H 0.4937 0.1876 0.5049 0.129 Uiso 1 1 calc R
H1B2 H 0.5089 0.1994 0.4291 0.129 Uiso 1 1 calc R

loop_
_atom_site_aniso_label
_atom_site_aniso_U_11
_atom_site_aniso_U_22
_atom_site_aniso_U_33
_atom_site_aniso_U_23
_atom_site_aniso_U_13
_atom_site_aniso_U_12
Ir1 0.01501(10) 0.01433(10) 0.02274(12) 0.00096(8) 0.00070(10) 0.00116(9)
P1 0.0155(8) 0.0143(8) 0.0252(9) 0.0007(7) 0.0010(7) -0.0002(6)
Cl1 0.0294(8) 0.0279(9) 0.0271(9) 0.0072(7) 0.0042(6) 0.0023(6)
O1 0.046(3) 0.023(2) 0.038(3) -0.0108(19) 0.003(3) -0.001(2)
N1 0.017(3) 0.009(2) 0.028(2) 0.0001(17) -0.004(3) 0.001(2)
N2 0.020(3) 0.015(3) 0.029(3) -0.001(2) 0.004(2) 0.003(2)
C1 0.019(3) 0.031(3) 0.023(3) 0.002(2) -0.004(3) -0.002(3)
C2 0.020(3) 0.018(3) 0.033(4) 0.002(3) -0.002(3) -0.001(3)
C3 0.028(3) 0.013(3) 0.039(4) 0.002(3) -0.005(3) -0.007(3)
C4 0.031(4) 0.018(3) 0.033(4) 0.001(3) -0.003(3) 0.003(3)
C5 0.022(3) 0.019(3) 0.031(4) 0.000(3) 0.000(3) 0.000(3)
C6 0.025(3) 0.015(3) 0.030(4) 0.001(3) 0.007(3) -0.001(3)
C7 0.018(3) 0.018(3) 0.053(5) 0.010(3) 0.000(3) -0.003(2)
C8 0.041(4) 0.018(3) 0.052(5) -0.005(3) 0.010(4) 0.001(3)
C9 0.018(3) 0.017(3) 0.027(4) 0.001(3) 0.002(3) -0.002(2)
C10 0.016(3) 0.022(3) 0.039(4) -0.006(3) 0.000(3) -0.001(3)
C11 0.029(4) 0.018(3) 0.043(5) -0.003(3) 0.006(3) -0.004(3)
C12 0.029(4) 0.026(4) 0.033(4) -0.006(3) 0.003(3) -0.009(3)
C13 0.020(3) 0.034(4) 0.026(4) 0.006(3) -0.001(3) -0.005(3)
C14 0.026(4) 0.027(4) 0.028(4) 0.008(3) 0.001(3) -0.001(3)
C15 0.033(4) 0.015(3) 0.019(3) -0.002(2) 0.001(3) -0.001(3)
C16 0.020(3) 0.018(3) 0.035(3) -0.001(2) -0.007(3) 0.000(3)
C17 0.038(4) 0.021(3) 0.023(4) 0.001(3) 0.001(3) -0.006(3)
C18 0.031(4) 0.027(4) 0.041(5) 0.002(3) -0.005(3) 0.001(3)
C19 0.023(3) 0.033(4) 0.031(4) 0.006(3) -0.003(3) -0.003(3)
C20 0.025(3) 0.023(3) 0.026(4) 0.003(3) 0.000(3) -0.003(3)
Ir2 0.01467(10) 0.01295(10) 0.02046(12) 0.00052(8) 0.00099(10) 0.00058(8)
P2 0.0140(7) 0.0142(8) 0.0215(9) -0.0005(6) 0.0003(6) -0.0012(6)
Cl2 0.0321(9) 0.0230(8) 0.0268(8) 0.0060(7) 0.0077(6) 0.0045(7)
O2 0.055(3) 0.023(2) 0.041(3) -0.014(2) 0.007(3) -0.005(2)
N3 0.013(2) 0.014(2) 0.027(3) -0.0019(18) 0.006(2) 0.006(2)
N4 0.018(3) 0.012(3) 0.030(3) -0.002(2) 0.002(2) 0.002(2)
C21 0.029(3) 0.023(3) 0.016(3) 0.002(2) 0.006(3) 0.000(3)
C22 0.026(3) 0.013(3) 0.031(4) 0.003(3) -0.003(3) -0.001(3)
C23 0.026(4) 0.017(3) 0.033(4) 0.000(3) -0.004(3) -0.001(3)
C24 0.031(4) 0.011(3) 0.032(4) -0.003(3) 0.000(3) 0.003(3)
C25 0.020(3) 0.018(3) 0.027(4) -0.001(3) 0.001(3) 0.003(3)
C26 0.019(3) 0.021(3) 0.026(4) -0.003(3) 0.005(3) 0.001(2)
C27 0.020(3) 0.023(3) 0.041(4) 0.003(3) 0.002(3) -0.006(3)
C28 0.043(4) 0.021(4) 0.061(6) -0.014(4) 0.007(4) 0.005(3)
C29 0.021(3) 0.016(3) 0.019(3) -0.001(2) 0.004(3) -0.001(2)
C30 0.017(3) 0.021(3) 0.031(4) 0.000(3) 0.003(3) 0.000(3)
C31 0.028(4) 0.017(3) 0.042(4) -0.003(3) 0.008(3) 0.001(3)
C32 0.032(4) 0.021(4) 0.035(4) -0.003(3) 0.006(3) -0.012(3)
C33 0.020(3) 0.030(4) 0.029(4) -0.001(3) -0.001(3) -0.010(3)
C34 0.025(3) 0.017(3) 0.023(4) 0.001(3) 0.000(3) -0.002(3)
C35 0.024(3) 0.014(2) 0.021(3) -0.003(2) 0.001(3) -0.003(3)
C36 0.032(3) 0.018(3) 0.018(3) 0.002(3) -0.001(3) 0.000(3)
C37 0.027(3) 0.026(4) 0.033(4) -0.002(3) -0.005(3) -0.002(3)
C38 0.034(4) 0.031(4) 0.030(4) -0.002(3) -0.013(3) 0.003(3)
C39 0.034(4) 0.032(4) 0.019(3) 0.002(3) -0.003(3) -0.002(3)
C40 0.022(3) 0.026(3) 0.027(3) -0.002(3) -0.002(3) -0.005(3)
Cl1A 0.0763(18) 0.0776(18) 0.0479(14) 0.0018(13) 0.0126(13) 0.0173(14)
Cl2A 0.119(3) 0.087(2) 0.095(2) 0.0337(18) 0.044(2) 0.0155(19)
C1A 0.055(8) 0.144(12) 0.121(11) 0.053(9) -0.009(9) -0.006(8)
Cl1B 0.098(3) 0.123(3) 0.108(3) -0.022(2) 0.022(2) -0.022(2)
Cl2B 0.133(3) 0.078(2) 0.088(2) 0.0126(18) -0.002(2) -0.035(2)
C1B 0.119(12) 0.120(11) 0.084(8) -0.009(8) 0.013(10) -0.021(10)

loop_
_atom_type_symbol
_atom_type_description
_atom_type_scat_dispersion_real
_atom_type_scat_dispersion_imag
_atom_type_scat_source
C C 0.0033 0.0016 'International Tables Vol C Tables 4.2.6.8 and 6.1.1.4'
H H 0.0000 0.0000 'International Tables Vol C Tables 4.2.6.8 and 6.1.1.4'
N N 0.0061 0.0033 'International Tables Vol C Tables 4.2.6.8 and 6.1.1.4'
O O 0.0106 0.0060 'International Tables Vol C Tables 4.2.6.8 and 6.1.1.4'
Cl Cl 0.1484 0.1585 'International Tables Vol C Tables 4.2.6.8 and 6.1.1.4'
Ir Ir -1.4442 7.9887 'International Tables Vol C Tables 4.2.6.8 and 6.1.1.4'
P P 0.1023 0.0942 'International Tables Vol C Tables 4.2.6.8 and 6.1.1.4'

loop_
_geom_angle_atom_site_label_1
_geom_angle_atom_site_label_2
_geom_angle_atom_site_label_3
_geom_angle
C1 Ir1 N1 178.1(2)
C1 Ir1 P1 91.92(19)
N1 Ir1 P1 86.77(13)
C1 Ir1 Cl1 92.48(19)
N1 Ir1 Cl1 88.99(13)
P1 Ir1 Cl1 172.07(6)
C15 P1 C9 105.1(3)
C15 P1 C6 102.8(3)
C9 P1 C6 106.2(3)
C15 P1 Ir1 117.6(2)
C9 P1 Ir1 114.3(2)
C6 P1 Ir1 109.7(2)
C2 N1 N2 108.0(5)
C2 N1 Ir1 130.2(4)
N2 N1 Ir1 121.1(4)
C4 N2 N1 109.4(5)
C4 N2 C5 129.0(6)
N1 N2 C5 120.8(5)
O1 C1 Ir1 179.3(5)
N1 C2 C3 108.3(5)
N1 C2 C7 122.6(6)
C3 C2 C7 129.2(6)
C4 C3 C2 107.7(6)
C4 C3 H3 126.1
C2 C3 H3 126.1
N2 C4 C3 106.5(6)
N2 C4 C8 122.4(6)
C3 C4 C8 130.8(7)
N2 C5 C6 111.4(5)
N2 C5 H5A 109.3
C6 C5 H5A 109.3
N2 C5 H5B 109.3
C6 C5 H5B 109.3
H5A C5 H5B 108.0
C5 C6 P1 112.6(5)
C5 C6 H6A 109.1
P1 C6 H6A 109.1
C5 C6 H6B 109.1
P1 C6 H6B 109.1
H6A C6 H6B 107.8
C2 C7 H7A 109.5
C2 C7 H7B 109.5
H7A C7 H7B 109.5
C2 C7 H7C 109.5
H7A C7 H7C 109.5
H7B C7 H7C 109.5
C4 C8 H8A 109.5
C4 C8 H8B 109.5
H8A C8 H8B 109.5
C4 C8 H8C 109.5
H8A C8 H8C 109.5
H8B C8 H8C 109.5
C10 C9 C14 120.4(6)
C10 C9 P1 120.5(5)
C14 C9 P1 118.7(5)
C11 C10 C9 119.4(6)
C11 C10 H10 120.3
C9 C10 H10 120.3
C12 C11 C10 120.9(7)
C12 C11 H11 119.5
C10 C11 H11 119.5
C11 C12 C13 118.7(6)
C11 C12 H12 120.6
C13 C12 H12 120.6
C14 C13 C12 121.3(6)
C14 C13 H13 119.3
C12 C13 H13 119.3
C13 C14 C9 119.2(6)
C13 C14 H14 120.4
C9 C14 H14 120.4
C20 C15 C16 119.5(6)
C20 C15 P1 119.5(5)
C16 C15 P1 121.1(5)
C17 C16 C15 118.8(6)
C17 C16 H16 120.6
C15 C16 H16 120.6
C16 C17 C18 119.9(7)
C16 C17 H17 120.0
C18 C17 H17 120.0
C19 C18 C17 121.4(7)
C19 C18 H18 119.3
C17 C18 H18 119.3
C18 C19 C20 119.8(6)
C18 C19 H19 120.1
C20 C19 H19 120.1
C15 C20 C19 120.6(6)
C15 C20 H20 119.7
C19 C20 H20 119.7
C21 Ir2 N3 177.7(2)
C21 Ir2 P2 92.55(19)
N3 Ir2 P2 85.45(13)
C21 Ir2 Cl2 92.81(19)
N3 Ir2 Cl2 89.28(13)
P2 Ir2 Cl2 172.53(6)
C29 P2 C35 104.7(3)
C29 P2 C26 105.1(3)
C35 P2 C26 103.2(3)
C29 P2 Ir2 116.4(2)
C35 P2 Ir2 116.7(2)
C26 P2 Ir2 109.3(2)
C22 N3 N4 106.2(4)
C22 N3 Ir2 131.5(4)
N4 N3 Ir2 122.3(4)
C24 N4 N3 109.7(5)
C24 N4 C25 130.2(6)
N3 N4 C25 119.9(5)
O2 C21 Ir2 179.1(6)
N3 C22 C23 110.4(6)
N3 C22 C27 121.5(6)
C23 C22 C27 128.0(6)
C24 C23 C22 105.4(6)
C24 C23 H23 127.3
C22 C23 H23 127.3
N4 C24 C23 108.4(6)
N4 C24 C28 121.6(6)
C23 C24 C28 130.0(7)
N4 C25 C26 112.0(5)
N4 C25 H25A 109.2
C26 C25 H25A 109.2
N4 C25 H25B 109.2
C26 C25 H25B 109.2
H25A C25 H25B 107.9
C25 C26 P2 113.0(4)
C25 C26 H26A 109.0
P2 C26 H26A 109.0
C25 C26 H26B 109.0
P2 C26 H26B 109.0
H26A C26 H26B 107.8
C22 C27 H27A 109.5
C22 C27 H27B 109.5
H27A C27 H27B 109.5
C22 C27 H27C 109.5
H27A C27 H27C 109.5
H27B C27 H27C 109.5
C24 C28 H28A 109.5
C24 C28 H28B 109.5
H28A C28 H28B 109.5
C24 C28 H28C 109.5
H28A C28 H28C 109.5
H28B C28 H28C 109.5
C30 C29 C34 119.3(6)
C30 C29 P2 121.1(5)
C34 C29 P2 119.3(5)
C31 C30 C29 119.4(6)
C31 C30 H30 120.3
C29 C30 H30 120.3
C32 C31 C30 120.8(6)
C32 C31 H31 119.6
C30 C31 H31 119.6
C31 C32 C33 120.3(6)
C31 C32 H32 119.8
C33 C32 H32 119.8
C34 C33 C32 119.5(6)
C34 C33 H33 120.2
C32 C33 H33 120.2
C33 C34 C29 120.4(6)
C33 C34 H34 119.8
C29 C34 H34 119.8
C36 C35 C40 119.5(6)
C36 C35 P2 120.1(5)
C40 C35 P2 120.4(5)
C35 C36 C37 121.0(6)
C35 C36 H36 119.5
C37 C36 H36 119.5
C36 C37 C38 118.8(6)
C36 C37 H37 120.6
C38 C37 H37 120.6
C39 C38 C37 120.0(6)
C39 C38 H38 120.0
C37 C38 H38 120.0
C40 C39 C38 121.2(7)
C40 C39 H39 119.4
C38 C39 H39 119.4
C39 C40 C35 119.5(6)
C39 C40 H40 120.2
C35 C40 H40 120.2
Cl1A C1A Cl2A 114.5(7)
Cl1A C1A H1A1 108.6
Cl2A C1A H1A1 108.6
Cl1A C1A H1A2 108.6
Cl2A C1A H1A2 108.6
H1A1 C1A H1A2 107.6
Cl1B C1B Cl2B 106.6(7)
Cl1B C1B H1B1 110.4
Cl2B C1B H1B1 110.4
Cl1B C1B H1B2 110.4
Cl2B C1B H1B2 110.4
H1B1 C1B H1B2 108.6

loop_
_geom_bond_atom_site_label_1
_geom_bond_atom_site_label_2
_geom_bond_distance
Ir1 C1 1.806(6)
Ir1 N1 2.110(4)
Ir1 P1 2.2120(17)
Ir1 Cl1 2.4005(17)
P1 C15 1.834(7)
P1 C9 1.835(6)
P1 C6 1.865(6)
O1 C1 1.163(7)
N1 C2 1.339(8)
N1 N2 1.366(7)
N2 C4 1.362(8)
N2 C5 1.455(8)
C2 C3 1.387(9)
C2 C7 1.484(9)
C3 C4 1.378(9)
C3 H3 0.9500
C4 C8 1.503(9)
C5 C6 1.536(9)
C5 H5A 0.9900
C5 H5B 0.9900
C6 H6A 0.9900
C6 H6B 0.9900
C7 H7A 0.9800
C7 H7B 0.9800
C7 H7C 0.9800
C8 H8A 0.9800
C8 H8B 0.9800
C8 H8C 0.9800
C9 C10 1.394(8)
C9 C14 1.394(9)
C10 C11 1.389(9)
C10 H10 0.9500
C11 C12 1.389(10)
C11 H11 0.9500
C12 C13 1.397(10)
C12 H12 0.9500
C13 C14 1.382(9)
C13 H13 0.9500
C14 H14 0.9500
C15 C20 1.375(9)
C15 C16 1.410(9)
C16 C17 1.375(9)
C16 H16 0.9500
C17 C18 1.387(10)
C17 H17 0.9500
C18 C19 1.340(10)
C18 H18 0.9500
C19 C20 1.379(9)
C19 H19 0.9500
C20 H20 0.9500
Ir2 C21 1.811(6)
Ir2 N3 2.102(4)
Ir2 P2 2.2155(17)
Ir2 Cl2 2.3926(16)
P2 C29 1.812(6)
P2 C35 1.814(6)
P2 C26 1.863(6)
O2 C21 1.151(7)
N3 C22 1.332(8)
N3 N4 1.367(7)
N4 C24 1.354(8)
N4 C25 1.458(8)
C22 C23 1.399(9)
C22 C27 1.509(9)
C23 C24 1.359(9)
C23 H23 0.9500
C24 C28 1.508(9)
C25 C26 1.521(9)
C25 H25A 0.9900
C25 H25B 0.9900
C26 H26A 0.9900
C26 H26B 0.9900
C27 H27A 0.9800
C27 H27B 0.9800
C27 H27C 0.9800
C28 H28A 0.9800
C28 H28B 0.9800
C28 H28C 0.9800
C29 C30 1.395(8)
C29 C34 1.406(9)
C30 C31 1.384(9)
C30 H30 0.9500
C31 C32 1.377(10)
C31 H31 0.9500
C32 C33 1.389(9)
C32 H32 0.9500
C33 C34 1.379(8)
C33 H33 0.9500
C34 H34 0.9500
C35 C36 1.385(9)
C35 C40 1.416(8)
C36 C37 1.397(9)
C36 H36 0.9500
C37 C38 1.406(10)
C37 H37 0.9500
C38 C39 1.387(9)
C38 H38 0.9500
C39 C40 1.371(9)
C39 H39 0.9500
C40 H40 0.9500
Cl1A C1A 1.725(12)
Cl2A C1A 1.732(13)
C1A H1A1 0.9900
C1A H1A2 0.9900
Cl1B C1B 1.711(13)
Cl2B C1B 1.861(14)
C1B H1B1 0.9900
C1B H1B2 0.9900

loop_
_geom_torsion_atom_site_label_1
_geom_torsion_atom_site_label_2
_geom_torsion_atom_site_label_3
_geom_torsion_atom_site_label_4
_geom_torsion
C1 Ir1 P1 C15 96.9(3)
N1 Ir1 P1 C15 -81.7(2)
C1 Ir1 P1 C9 -27.1(3)
N1 Ir1 P1 C9 154.3(3)
C1 Ir1 P1 C6 -146.2(3)
N1 Ir1 P1 C6 35.2(3)
P1 Ir1 N1 C2 132.2(5)
Cl1 Ir1 N1 C2 -54.5(5)
P1 Ir1 N1 N2 -58.7(4)
Cl1 Ir1 N1 N2 114.6(4)
C2 N1 N2 C4 1.9(7)
Ir1 N1 N2 C4 -169.4(4)
C2 N1 N2 C5 -169.2(6)
Ir1 N1 N2 C5 19.5(8)
N2 N1 C2 C3 -1.6(8)
Ir1 N1 C2 C3 168.6(4)
N2 N1 C2 C7 177.8(6)
Ir1 N1 C2 C7 -11.9(10)
N1 C2 C3 C4 0.8(8)
C7 C2 C3 C4 -178.6(7)
N1 N2 C4 C3 -1.4(8)
C5 N2 C4 C3 168.7(7)
N1 N2 C4 C8 173.3(6)
C5 N2 C4 C8 -16.6(11)
C2 C3 C4 N2 0.4(8)
C2 C3 C4 C8 -173.7(8)
C4 N2 C5 C6 -113.8(7)
N1 N2 C5 C6 55.3(8)
N2 C5 C6 P1 -67.9(6)
C15 P1 C6 C5 138.0(5)
C9 P1 C6 C5 -111.9(5)
Ir1 P1 C6 C5 12.1(5)
C15 P1 C9 C10 -36.6(7)
C6 P1 C9 C10 -145.1(6)
Ir1 P1 C9 C10 93.9(6)
C15 P1 C9 C14 150.1(6)
C6 P1 C9 C14 41.6(6)
Ir1 P1 C9 C14 -79.4(6)
C14 C9 C10 C11 1.8(10)
P1 C9 C10 C11 -171.4(6)
C9 C10 C11 C12 -0.2(11)
C10 C11 C12 C13 -0.7(11)
C11 C12 C13 C14 0.1(11)
C12 C13 C14 C9 1.5(11)
C10 C9 C14 C13 -2.4(11)
P1 C9 C14 C13 170.9(5)
C9 P1 C15 C20 140.2(5)
C6 P1 C15 C20 -108.9(5)
Ir1 P1 C15 C20 11.7(6)
C9 P1 C15 C16 -40.6(5)
C6 P1 C15 C16 70.3(5)
Ir1 P1 C15 C16 -169.1(4)
C20 C15 C16 C17 0.3(9)
P1 C15 C16 C17 -178.8(5)
C15 C16 C17 C18 -0.4(9)
C16 C17 C18 C19 0.9(11)
C17 C18 C19 C20 -1.2(12)
C16 C15 C20 C19 -0.7(10)
P1 C15 C20 C19 178.5(5)
C18 C19 C20 C15 1.1(11)
C21 Ir2 P2 C29 19.1(3)
N3 Ir2 P2 C29 -162.0(3)
N3 Ir2 P2 C35 73.5(2)
C21 Ir2 P2 C26 138.0(3)
N3 Ir2 P2 C26 -43.1(3)
P2 Ir2 N3 C22 -128.4(6)
Cl2 Ir2 N3 C22 56.9(6)
P2 Ir2 N3 N4 55.5(4)
Cl2 Ir2 N3 N4 -119.2(4)
C22 N3 N4 C24 -1.5(7)
Ir2 N3 N4 C24 175.5(4)
C22 N3 N4 C25 174.0(6)
Ir2 N3 N4 C25 -9.0(7)
N4 N3 C22 C23 1.6(7)
Ir2 N3 C22 C23 -174.9(4)
N4 N3 C22 C27 -175.1(6)
Ir2 N3 C22 C27 8.4(10)
N3 C22 C23 C24 -1.2(8)
C27 C22 C23 C24 175.3(7)
N3 N4 C24 C23 0.8(8)
C25 N4 C24 C23 -174.1(7)
N3 N4 C24 C28 -177.6(6)
C25 N4 C24 C28 7.4(12)
C22 C23 C24 N4 0.2(9)
C22 C23 C24 C28 178.5(8)
C24 N4 C25 C26 111.6(7)
N3 N4 C25 C26 -62.8(8)
N4 C25 C26 P2 61.6(6)
C29 P2 C26 C25 125.9(5)
C35 P2 C26 C25 -124.6(5)
Ir2 P2 C26 C25 0.2(5)
C35 P2 C29 C30 30.8(6)
C26 P2 C29 C30 139.2(5)
Ir2 P2 C29 C30 -99.7(5)
C35 P2 C29 C34 -154.4(5)
C26 P2 C29 C34 -46.0(6)
Ir2 P2 C29 C34 75.1(5)
C34 C29 C30 C31 1.1(10)
P2 C29 C30 C31 175.9(5)
C29 C30 C31 C32 1.7(11)
C30 C31 C32 C33 -3.1(11)
C31 C32 C33 C34 1.6(11)
C32 C33 C34 C29 1.2(10)
C30 C29 C34 C33 -2.6(10)
P2 C29 C34 C33 -177.5(5)
C29 P2 C35 C36 -119.9(5)
C26 P2 C35 C36 130.3(5)
Ir2 P2 C35 C36 10.4(5)
C29 P2 C35 C40 62.6(5)
C26 P2 C35 C40 -47.2(5)
Ir2 P2 C35 C40 -167.1(4)
C40 C35 C36 C37 1.2(9)
P2 C35 C36 C37 -176.3(5)
C35 C36 C37 C38 -1.3(10)
C36 C37 C38 C39 0.2(10)
C37 C38 C39 C40 0.9(11)
C38 C39 C40 C35 -1.0(10)
C36 C35 C40 C39 -0.1(9)
P2 C35 C40 C39 177.4(5)
